data_9002242
loop_
_publ_author_name
'Bonazzi, P.'
'Bindi, L.'

_publ_section_title
;
 Structural adjustments induced by heat treatment in ilvaite
 Sample: RM at T = 675 deg C
;
_journal_name_full 'American Mineralogist'
_journal_page_first 1604
_journal_page_last 1612
_journal_volume 84
_journal_year 1999
_chemical_formula_sum 'Al0.08 Ca Fe2.81 Mg0.06 Mn0.05 O9 Si2'
_chemical_name_mineral Ilvaite
_space_group_IT_number 62
_symmetry_space_group_name_Hall '-P 2c 2n'
_symmetry_space_group_name_H-M 'P n a m'
_cell_angle_alpha 90
_cell_angle_beta 90
_cell_angle_gamma 90
_cell_length_a 13.013
_cell_length_b 8.804
_cell_length_c 5.841
_cell_formula_units_Z 4
_cell_volume 669.183
_database_code_amcsd 0002326
_diffrn_ambient_temperature 948.15
_exptl_crystal_density_diffrn 4.005
_cod_original_formula_sum 'Ca Fe2.81 Mg.06 Al.08 Mn.05 Si2 O9'
_cod_database_code 9002242

loop_
_space_group_symop_operation_xyz
x,y,z
x,y,1/2-z
-x,-y,1/2+z
1/2-x,1/2+y,1/2+z
1/2+x,1/2-y,1/2-z
1/2+x,1/2-y,z
1/2-x,1/2+y,-z
-x,-y,-z

loop_
_atom_site_label
_atom_site_fract_x
_atom_site_fract_y
_atom_site_fract_z
_atom_site_occupancy
_atom_site_U_iso_or_equiv
Ca 0.81593 0.37354 0.75000 1.00000 0.01083
Fe1 0.88868 0.05457 -0.00250 0.93000 0.00878
Mg1 0.88868 0.05457 -0.00250 0.03000 0.00878
Al1 0.88868 0.05457 -0.00250 0.04000 0.00878
Fe2 0.93508 0.73909 0.25000 0.95000 0.00950
Mn2 0.93508 0.73909 0.25000 0.05000 0.00950
Si1 0.96364 0.36719 0.25000 1.00000 0.00757
Si2 0.68322 0.23152 0.25000 1.00000 0.00695
O1 0.01507 0.02534 0.75000 1.00000 0.01265
O2 0.93994 0.27073 0.01641 1.00000 0.01065
O3 0.78199 0.11239 0.25000 1.00000 0.00939
O4 0.67321 0.33364 0.01744 1.00000 0.01038
O5 0.58908 0.10482 0.25000 1.00000 0.01108
O6 0.59638 0.02413 0.75000 1.00000 0.01602
O7 0.80464 0.11229 0.75000 1.00000 0.01247

loop_
_cod_related_entry_id
_cod_related_entry_database
_cod_related_entry_code
1 AMCSD 0002326
